data_7713532
loop_
_publ_author_name
'Choudhury, Abdul K.'
'Sarkar, Rudra'
'Bhuyan, Jagannath'

_publ_section_title
;
 Histamine-bound magnesium porphyrins: diverse coordination modes,
 inhibitory role in photodegradation of chlorophyll a and antioxidant
 activity
;
_journal_name_full 'Dalton Transactions'
_journal_paper_doi 10.1039/D3DT01309J
_journal_year 2023
_chemical_formula_moiety 'C54 H40 Cl4 Mg N10'
_chemical_formula_sum 'C54 H40 Cl4 Mg N10'
_chemical_formula_weight 995.07
_space_group_crystal_system triclinic
_space_group_IT_number 2
_space_group_name_Hall '-P 1'
_space_group_name_H-M_alt 'P -1'
_atom_sites_solution_hydrogens mixed
_audit_creation_method SHELXL-2018/3
_audit_update_record
;
2023-06-15 deposited with the CCDC.	2023-07-10 downloaded from the CCDC.
;
_cell_angle_alpha 97.020(5)
_cell_angle_beta 97.396(5)
_cell_angle_gamma 93.179(5)
_cell_formula_units_Z 1
_cell_length_a 9.864(5)
_cell_length_b 11.826(5)
_cell_length_c 12.340(5)
_cell_measurement_reflns_used 7103
_cell_measurement_temperature 293(2)
_cell_measurement_theta_max 28.760
_cell_measurement_theta_min 0.877
_cell_volume 1413.1(11)
_computing_data_reduction 'SAINT (Bruker, 2002)'
_computing_molecular_graphics 'Olex 2'
_computing_structure_refinement 'SHELXL-2018/3 (Sheldrick, 2018)'
_computing_structure_solution SIR-2019
_diffrn_ambient_temperature 293(2)
_diffrn_measured_fraction_theta_full 1.000
_diffrn_measured_fraction_theta_max 0.967
_diffrn_measurement_device_type 'CCD Area Detector'
_diffrn_measurement_method 'Omega Scans'
_diffrn_radiation_type MoK\a
_diffrn_radiation_wavelength 0.71073
_diffrn_reflns_av_R_equivalents 0.0000
_diffrn_reflns_av_unetI/netI 0.1323
_diffrn_reflns_Laue_measured_fraction_full 1.000
_diffrn_reflns_Laue_measured_fraction_max 0.967
_diffrn_reflns_limit_h_max 13
_diffrn_reflns_limit_h_min -13
_diffrn_reflns_limit_k_max 16
_diffrn_reflns_limit_k_min -16
_diffrn_reflns_limit_l_max 23
_diffrn_reflns_limit_l_min -23
_diffrn_reflns_number 7102
_diffrn_reflns_point_group_measured_fraction_full 1.000
_diffrn_reflns_point_group_measured_fraction_max 0.967
_diffrn_reflns_theta_full 25.242
_diffrn_reflns_theta_max 28.758
_diffrn_reflns_theta_min 1.678
_diffrn_source 'fine-focus sealed tube'
_exptl_absorpt_coefficient_mu 0.263
_exptl_absorpt_correction_T_max 0.949
_exptl_absorpt_correction_T_min 0.910
_exptl_absorpt_correction_type empirical
_exptl_absorpt_process_details 'SADABS (Bruker, 2002)'
_exptl_crystal_colour Purple
_exptl_crystal_density_diffrn 1.169
_exptl_crystal_description Block
_exptl_crystal_F_000 258
_exptl_crystal_size_max 0.4
_exptl_crystal_size_mid 0.3
_exptl_crystal_size_min 0.2
_platon_squeeze_details
;
;
_refine_diff_density_max 0.410
_refine_diff_density_min -0.719
_refine_diff_density_rms 0.088
_refine_ls_extinction_method none
_refine_ls_goodness_of_fit_ref 1.080
_refine_ls_hydrogen_treatment mixed
_refine_ls_matrix_type full
_refine_ls_number_parameters 329
_refine_ls_number_reflns 7102
_refine_ls_number_restraints 0
_refine_ls_restrained_S_all 1.080
_refine_ls_R_factor_all 0.1261
_refine_ls_R_factor_gt 0.0716
_refine_ls_shift/su_max 0.000
_refine_ls_shift/su_mean 0.000
_refine_ls_structure_factor_coef Fsqd
_refine_ls_weighting_details 'w=1/[\s^2^(Fo^2^)+(0.0953P)^2^] where P=(Fo^2^+2Fc^2^)/3'
_refine_ls_weighting_scheme calc
_refine_ls_wR_factor_gt 0.1994
_refine_ls_wR_factor_ref 0.2161
_reflns_Friedel_coverage 0.000
_reflns_number_gt 3728
_reflns_number_total 7102
_reflns_threshold_expression 'I > 2\s(I)'
_cod_data_source_file d3dt01309j2.cif
_cod_data_source_block shelx
_cod_depositor_comments
;
The following automatic conversions were performed:

data item '_exptl_absorpt_correction_type' value 'Empirical' was
changed to 'empirical' in accordance with the
/home/data/users/saulius/crontab/automatic-downloads/rss-feeds/RSC/lib/dictionaries/cif_core.dic
dictionary named 'cif_core.dic' version 2.4.2 last updated on
2011-04-26.

Automatic conversion script
Id: cif_fix_values 8170 2020-07-09 18:12:32Z antanas 
;
_cod_database_code 7713532
_shelx_shelxl_version_number 2018/3
_shelx_space_group_comment
;
The symmetry employed for this shelxl refinement is uniquely defined
by the following loop, which should always be used as a source of
symmetry information in preference to the above space-group names.
They are only intended as comments.
;

loop_
_space_group_symop_operation_xyz
'x, y, z'
'-x, -y, -z'

loop_
_atom_site_label
_atom_site_type_symbol
_atom_site_fract_x
_atom_site_fract_y
_atom_site_fract_z
_atom_site_U_iso_or_equiv
_atom_site_adp_type
_atom_site_occupancy
_atom_site_site_symmetry_order
_atom_site_calc_flag
_atom_site_refinement_flags_posn
_atom_site_refinement_flags_adp
_atom_site_refinement_flags_occupancy
_atom_site_disorder_assembly
_atom_site_disorder_group
C19 C -0.6834(4) 0.8830(3) 0.7127(3) 0.0325(9) Uani 1 1 d . . . . .
H19 H -0.760404 0.924862 0.713004 0.039 Uiso 1 1 calc R U . . .
C23 C -0.0049(4) 0.7364(3) 0.8870(3) 0.0285(9) Uani 1 1 d . . . . .
H23A H -0.077326 0.762743 0.837384 0.034 Uiso 1 1 calc R U . . .
H23B H -0.046497 0.707455 0.946088 0.034 Uiso 1 1 calc R U . . .
C24 C 0.0599(4) 0.6379(3) 0.8237(3) 0.0246(8) Uani 1 1 d . . . . .
H24A H -0.011856 0.579658 0.791312 0.030 Uiso 1 1 calc R U . . .
H24B H 0.100561 0.666490 0.763934 0.030 Uiso 1 1 calc R U . . .
C25 C 0.1669(3) 0.5846(3) 0.8935(3) 0.0206(7) Uani 1 1 d . . . . .
N3 N 0.0926(3) 0.8351(2) 0.9346(3) 0.0234(7) Uani 1 1 d . . . . .
N4 N 0.1346(3) 0.5174(2) 0.9719(2) 0.0207(6) Uani 1 1 d . . . . .
N5 N 0.3598(3) 0.5207(3) 0.9697(3) 0.0298(7) Uani 1 1 d . . . . .
C26 C 0.2540(4) 0.4821(3) 1.0163(3) 0.0296(9) Uani 1 1 d . . . . .
C27 C 0.3063(4) 0.5856(3) 0.8917(3) 0.0258(8) Uani 1 1 d . . . . .
H3C H 0.175(4) 0.800(3) 0.980(3) 0.034(11) Uiso 1 1 d . . . . .
H26A H 0.362(4) 0.623(3) 0.841(4) 0.040(12) Uiso 1 1 d . . . . .
H26B H 0.280(5) 0.434(4) 1.086(4) 0.059(14) Uiso 1 1 d . . . . .
H3B H 0.126(4) 0.872(4) 0.877(4) 0.041(12) Uiso 1 1 d . . . . .
C1 C -0.2216(3) 0.9695(3) 0.7959(3) 0.0216(8) Uani 1 1 d . . . . .
C2 C -0.2501(4) 1.0007(3) 0.6847(3) 0.0238(8) Uani 1 1 d . . . . .
H2 H -0.329244 0.979586 0.635025 0.029 Uiso 1 1 calc R U . . .
C3 C -0.1401(3) 1.0659(3) 0.6674(3) 0.0236(8) Uani 1 1 d . . . . .
H3 H -0.130397 1.099838 0.604509 0.028 Uiso 1 1 calc R U . . .
C4 C -0.0398(3) 1.0730(3) 0.7657(3) 0.0197(7) Uani 1 1 d . . . . .
C5 C 0.0888(3) 1.1355(3) 0.7824(3) 0.0198(7) Uani 1 1 d . . . . .
C6 C 0.1878(3) 1.1443(3) 0.8786(3) 0.0186(7) Uani 1 1 d . . . . .
C7 C 0.3213(4) 1.2059(3) 0.8922(3) 0.0270(8) Uani 1 1 d . . . . .
H7 H 0.357017 1.246751 0.841228 0.032 Uiso 1 1 calc R U . . .
C8 C 0.3833(4) 1.1925(3) 0.9930(3) 0.0267(8) Uani 1 1 d . . . . .
H8 H 0.470816 1.222359 1.024280 0.032 Uiso 1 1 calc R U . . .
C9 C 0.2908(3) 1.1238(3) 1.0444(3) 0.0204(7) Uani 1 1 d . . . . .
C10 C -0.3116(3) 0.9058(3) 0.8481(3) 0.0212(8) Uani 1 1 d . . . . .
C11 C 0.1221(3) 1.2051(3) 0.6946(3) 0.0202(7) Uani 1 1 d . . . . .
C12 C 0.1414(3) 1.1549(3) 0.5877(3) 0.0242(8) Uani 1 1 d . . . . .
H12 H 0.135405 1.075838 0.570723 0.029 Uiso 1 1 calc R U . . .
C13 C 0.1689(4) 1.2226(3) 0.5094(3) 0.0257(8) Uani 1 1 d . . . . .
H13 H 0.181210 1.188831 0.439589 0.031 Uiso 1 1 calc R U . . .
C14 C 0.1784(3) 1.3404(3) 0.5328(3) 0.0259(8) Uani 1 1 d . . . . .
C15 C 0.1589(4) 1.3915(3) 0.6359(3) 0.0306(9) Uani 1 1 d . . . . .
H15 H 0.164269 1.470742 0.651562 0.037 Uiso 1 1 calc R U . . .
C16 C 0.1312(4) 1.3242(3) 0.7157(3) 0.0317(9) Uani 1 1 d . . . . .
H16 H 0.118287 1.359061 0.784954 0.038 Uiso 1 1 calc R U . . .
C17 C -0.4470(4) 0.8616(3) 0.7806(3) 0.0254(8) Uani 1 1 d . . . . .
C18 C -0.5627(4) 0.9226(3) 0.7831(3) 0.0301(9) Uani 1 1 d . . . . .
H18 H -0.560244 0.989801 0.831395 0.036 Uiso 1 1 calc R U . . .
C20 C -0.6880(4) 0.7834(3) 0.6441(3) 0.0274(9) Uani 1 1 d . . . . .
C21 C -0.5747(4) 0.7207(3) 0.6386(3) 0.0298(9) Uani 1 1 d . . . . .
H21 H -0.578413 0.653349 0.590376 0.036 Uiso 1 1 calc R U . . .
C22 C -0.4539(4) 0.7616(3) 0.7079(3) 0.0258(8) Uani 1 1 d . . . . .
H22 H -0.376316 0.720695 0.705167 0.031 Uiso 1 1 calc R U . . .
N1 N 0.1735(3) 1.0931(2) 0.9707(2) 0.0199(6) Uani 1 1 d . . . . .
N2 N -0.0928(3) 1.0132(2) 0.8413(2) 0.0215(6) Uani 1 1 d . . . . .
Mg1 Mg 0.000000 1.000000 1.000000 0.0193(4) Uani 1 2 d S . P . .
Cl1 Cl 0.21346(11) 1.42413(8) 0.43216(8) 0.0359(3) Uani 1 1 d . . . . .
Cl2 Cl -0.83880(10) 0.73502(10) 0.55569(8) 0.0426(3) Uani 1 1 d . . . . .

loop_
_atom_site_aniso_label
_atom_site_aniso_U_11
_atom_site_aniso_U_22
_atom_site_aniso_U_33
_atom_site_aniso_U_23
_atom_site_aniso_U_13
_atom_site_aniso_U_12
C19 0.0228(18) 0.037(2) 0.040(2) 0.0162(19) 0.0002(17) 0.0055(16)
C23 0.0274(19) 0.0236(19) 0.035(2) 0.0112(16) -0.0007(16) 0.0006(15)
C24 0.0316(19) 0.0198(18) 0.0206(18) 0.0009(15) -0.0004(15) -0.0020(14)
C25 0.0278(18) 0.0162(17) 0.0176(17) 0.0011(14) 0.0033(14) 0.0003(14)
N3 0.0235(15) 0.0211(16) 0.0260(17) 0.0074(13) 0.0014(13) 0.0004(12)
N4 0.0281(15) 0.0159(14) 0.0191(14) 0.0056(12) 0.0034(12) 0.0040(12)
N5 0.0280(16) 0.0240(17) 0.0361(18) 0.0039(14) 0.0004(14) 0.0006(13)
C26 0.0270(19) 0.032(2) 0.031(2) 0.0103(17) 0.0026(16) 0.0005(16)
C27 0.0212(17) 0.0229(19) 0.033(2) 0.0007(16) 0.0053(16) -0.0009(14)
C1 0.0213(17) 0.0248(19) 0.0187(17) 0.0044(14) 0.0004(14) 0.0039(14)
C2 0.0248(18) 0.0238(19) 0.0206(18) 0.0030(15) -0.0036(14) -0.0030(14)
C3 0.0251(18) 0.029(2) 0.0160(17) 0.0030(15) -0.0002(14) 0.0007(14)
C4 0.0246(17) 0.0162(17) 0.0166(16) 0.0018(13) -0.0028(14) -0.0001(13)
C5 0.0273(17) 0.0174(17) 0.0142(16) 0.0030(13) -0.0012(14) 0.0040(13)
C6 0.0236(17) 0.0183(17) 0.0137(16) 0.0038(13) 0.0012(13) 0.0000(13)
C7 0.0291(19) 0.025(2) 0.0261(19) 0.0037(16) 0.0017(16) -0.0039(15)
C8 0.0217(17) 0.028(2) 0.031(2) 0.0067(16) 0.0007(15) 0.0038(15)
C9 0.0218(17) 0.0153(17) 0.0243(18) 0.0055(14) -0.0003(14) 0.0029(13)
C10 0.0235(17) 0.0185(17) 0.0199(17) 0.0012(14) -0.0025(14) 0.0018(14)
C11 0.0233(17) 0.0229(18) 0.0156(16) 0.0066(14) 0.0032(14) 0.0022(14)
C12 0.0253(18) 0.0223(19) 0.0239(19) 0.0045(15) -0.0018(15) 0.0009(14)
C13 0.0283(19) 0.029(2) 0.0200(18) -0.0022(15) 0.0089(15) 0.0006(15)
C14 0.0218(17) 0.028(2) 0.029(2) 0.0073(16) 0.0043(15) 0.0010(14)
C15 0.050(2) 0.0222(19) 0.0190(18) 0.0034(15) 0.0028(17) -0.0008(17)
C16 0.047(2) 0.030(2) 0.0188(19) 0.0006(16) 0.0103(17) -0.0007(17)
C17 0.0289(19) 0.0214(18) 0.0263(19) 0.0075(15) 0.0030(15) -0.0034(15)
C18 0.0259(19) 0.033(2) 0.031(2) 0.0056(17) 0.0002(16) 0.0048(16)
C20 0.0241(18) 0.038(2) 0.0214(18) 0.0179(17) -0.0024(15) -0.0064(15)
C21 0.0287(19) 0.034(2) 0.0248(19) 0.0031(16) -0.0018(16) -0.0035(16)
C22 0.0260(18) 0.029(2) 0.0204(18) -0.0005(15) 0.0007(15) 0.0016(15)
N1 0.0204(14) 0.0217(15) 0.0168(14) 0.0015(12) 0.0011(11) -0.0002(11)
N2 0.0247(15) 0.0171(15) 0.0216(15) 0.0017(12) 0.0004(12) -0.0006(11)
Mg1 0.0207(8) 0.0195(8) 0.0168(8) 0.0049(7) -0.0028(6) -0.0004(6)
Cl1 0.0517(6) 0.0334(6) 0.0261(5) 0.0116(4) 0.0123(4) 0.0016(4)
Cl2 0.0289(5) 0.0626(7) 0.0338(5) 0.0230(5) -0.0131(4) -0.0152(5)

loop_
_atom_type_symbol
_atom_type_description
_atom_type_scat_dispersion_real
_atom_type_scat_dispersion_imag
_atom_type_scat_source
C C 0.0033 0.0016 'International Tables Vol C Tables 4.2.6.8 and 6.1.1.4'
H H 0.0000 0.0000 'International Tables Vol C Tables 4.2.6.8 and 6.1.1.4'
N N 0.0061 0.0033 'International Tables Vol C Tables 4.2.6.8 and 6.1.1.4'
O O 0.0106 0.0060 'International Tables Vol C Tables 4.2.6.8 and 6.1.1.4'
Mg Mg 0.0486 0.0363 'International Tables Vol C Tables 4.2.6.8 and 6.1.1.4'
Cl Cl 0.1484 0.1585 'International Tables Vol C Tables 4.2.6.8 and 6.1.1.4'

loop_
_geom_angle_atom_site_label_1
_geom_angle_atom_site_label_2
_geom_angle_atom_site_label_3
_geom_angle
_geom_angle_site_symmetry_1
_geom_angle_site_symmetry_3
_geom_angle_publ_flag
C20 C19 C18 120.1(3) . . ?
N3 C23 C24 114.4(3) . . ?
C25 C24 C23 113.8(3) . . ?
C27 C25 N4 107.9(3) . . ?
C27 C25 C24 130.0(3) . . ?
N4 C25 C24 122.1(3) . . ?
C23 N3 Mg1 116.9(2) . . ?
C26 N4 C25 105.9(3) . . ?
C26 N5 C27 106.5(3) . . ?
N5 C26 N4 111.9(3) . . ?
N5 C27 C25 107.8(3) . . ?
N2 C1 C10 125.3(3) . . ?
N2 C1 C2 109.0(3) . . ?
C10 C1 C2 125.7(3) . . ?
C3 C2 C1 107.2(3) . . ?
C2 C3 C4 107.2(3) . . ?
N2 C4 C5 125.6(3) . . ?
N2 C4 C3 109.1(3) . . ?
C5 C4 C3 125.3(3) . . ?
C4 C5 C6 126.0(3) . . ?
C4 C5 C11 117.6(3) . . ?
C6 C5 C11 116.3(3) . . ?
N1 C6 C5 125.5(3) . . ?
N1 C6 C7 109.6(3) . . ?
C5 C6 C7 124.9(3) . . ?
C8 C7 C6 106.5(3) . . ?
C7 C8 C9 108.3(3) . . ?
N1 C9 C10 124.4(3) . 2_577 ?
N1 C9 C8 108.4(3) . . ?
C10 C9 C8 127.2(3) 2_577 . ?
C1 C10 C9 128.0(3) . 2_577 ?
C1 C10 C17 116.4(3) . . ?
C9 C10 C17 115.6(3) 2_577 . ?
C16 C11 C12 117.6(3) . . ?
C16 C11 C5 119.8(3) . . ?
C12 C11 C5 122.5(3) . . ?
C13 C12 C11 120.3(3) . . ?
C12 C13 C14 120.9(3) . . ?
C15 C14 C13 120.1(3) . . ?
C15 C14 Cl1 120.0(3) . . ?
C13 C14 Cl1 120.0(3) . . ?
C16 C15 C14 119.6(4) . . ?
C15 C16 C11 121.6(3) . . ?
C18 C17 C22 118.7(3) . . ?
C18 C17 C10 121.7(3) . . ?
C22 C17 C10 119.4(3) . . ?
C17 C18 C19 119.9(4) . . ?
C19 C20 C21 121.7(3) . . ?
C19 C20 Cl2 119.8(3) . . ?
C21 C20 Cl2 118.4(3) . . ?
C20 C21 C22 117.9(4) . . ?
C17 C22 C21 121.7(3) . . ?
C6 N1 C9 107.2(3) . . ?
C6 N1 Mg1 126.4(2) . . ?
C9 N1 Mg1 126.2(2) . . ?
C1 N2 C4 107.6(3) . . ?
C1 N2 Mg1 125.9(2) . . ?
C4 N2 Mg1 126.4(2) . . ?
N1 Mg1 N1 180.0 2_577 . ?
N1 Mg1 N2 90.17(11) 2_577 . ?
N1 Mg1 N2 89.83(11) . . ?
N1 Mg1 N2 89.83(11) 2_577 2_577 ?
N1 Mg1 N2 90.17(11) . 2_577 ?
N2 Mg1 N2 180.0 . 2_577 ?
N1 Mg1 N3 89.05(11) 2_577 2_577 ?
N1 Mg1 N3 90.95(11) . 2_577 ?
N2 Mg1 N3 90.19(11) . 2_577 ?
N2 Mg1 N3 89.81(11) 2_577 2_577 ?
N1 Mg1 N3 90.95(11) 2_577 . ?
N1 Mg1 N3 89.05(11) . . ?
N2 Mg1 N3 89.81(11) . . ?
N2 Mg1 N3 90.19(11) 2_577 . ?
N3 Mg1 N3 180.00(8) 2_577 . ?

loop_
_geom_bond_atom_site_label_1
_geom_bond_atom_site_label_2
_geom_bond_distance
_geom_bond_site_symmetry_2
_geom_bond_publ_flag
C19 C20 1.359(6) . ?
C19 C18 1.401(5) . ?
C23 N3 1.481(5) . ?
C23 C24 1.537(5) . ?
C24 C25 1.492(5) . ?
C25 C27 1.378(5) . ?
C25 N4 1.382(4) . ?
N3 Mg1 2.301(3) . ?
N4 C26 1.343(4) . ?
N5 C26 1.339(5) . ?
N5 C27 1.374(5) . ?
C1 N2 1.367(4) . ?
C1 C10 1.401(5) . ?
C1 C2 1.461(5) . ?
C2 C3 1.350(5) . ?
C3 C4 1.454(4) . ?
C4 N2 1.375(4) . ?
C4 C5 1.410(5) . ?
C5 C6 1.426(4) . ?
C5 C11 1.496(5) . ?
C6 N1 1.370(4) . ?
C6 C7 1.449(5) . ?
C7 C8 1.346(5) . ?
C8 C9 1.446(5) . ?
C9 N1 1.378(4) . ?
C9 C10 1.405(5) 2_577 ?
C10 C17 1.510(5) . ?
C11 C16 1.396(5) . ?
C11 C12 1.419(5) . ?
C12 C13 1.371(5) . ?
C13 C14 1.383(5) . ?
C14 C15 1.382(5) . ?
C14 Cl1 1.736(4) . ?
C15 C16 1.384(5) . ?
C17 C18 1.385(5) . ?
C17 C22 1.387(5) . ?
C20 C21 1.380(5) . ?
C20 Cl2 1.751(3) . ?
C21 C22 1.399(5) . ?
N1 Mg1 2.078(3) . ?
N2 Mg1 2.080(3) . ?

loop_
_platon_squeeze_void_nr
_platon_squeeze_void_average_x
_platon_squeeze_void_average_y
_platon_squeeze_void_average_z
_platon_squeeze_void_volume
_platon_squeeze_void_count_electrons
_platon_squeeze_void_content
1 0.500 0.522 -0.022 709 223 ' '
